data_7238759
loop_
_publ_author_name
'Gautam, Prabhat'
'Dhokale, Bhausaheb'
'Mobin, Shaikh M.'
'Misra, Rajneesh'

_publ_section_title
;
 Ferrocenyl BODIPYs: synthesis, structure and properties
;
_journal_issue 32
_journal_name_full 'RSC Advances'
_journal_page_first 12105
_journal_paper_doi 10.1039/c2ra21964f
_journal_volume 2
_journal_year 2012
_chemical_formula_sum 'C44 H36 B Cl3 F2 Fe2 N2'
_chemical_formula_weight 859.61
_space_group_IT_number 14
_space_group_name_Hall '-P 2ybc'
_space_group_name_H-M_alt 'P 1 21/c 1'
_symmetry_cell_setting monoclinic
_symmetry_space_group_name_H-M 'P 1 21/c 1'
_atom_sites_solution_hydrogens geom
_atom_sites_solution_primary direct
_atom_sites_solution_secondary difmap
_audit_creation_method SHELXL-97
_cell_angle_alpha 90.00
_cell_angle_beta 90.456(8)
_cell_angle_gamma 90.00
_cell_formula_units_Z 4
_cell_length_a 12.2026(10)
_cell_length_b 15.5375(13)
_cell_length_c 20.834(2)
_cell_measurement_reflns_used 5315
_cell_measurement_temperature 293(2)
_cell_measurement_theta_max 32.9338
_cell_measurement_theta_min 3.1386
_cell_volume 3950.0(6)
_computing_cell_refinement 'CrysAlis RED, Oxford Diffraction Ltd.,'
_computing_data_collection 'CrysAlis CCD, Oxford Diffraction Ltd.,'
_computing_data_reduction 'CrysAlis RED, Oxford Diffraction Ltd.,'
_computing_molecular_graphics Ortep3
_computing_publication_material Shelx97
_computing_structure_refinement 'SHELXL-97 (Sheldrick, 1997)'
_computing_structure_solution 'SHELXS-97 (Sheldrick, 1997)'
_diffrn_ambient_temperature 293(2)
_diffrn_detector_area_resol_mean 15.9948
_diffrn_measured_fraction_theta_full 0.998
_diffrn_measured_fraction_theta_max 0.998
_diffrn_measurement_device_type 'OXFORD DIFFRACTION SUPER NOVA'
_diffrn_measurement_method \w/q-scan
_diffrn_radiation_monochromator graphite
_diffrn_radiation_source 'Micro-Focus (Mo) X-ray Source'
_diffrn_radiation_type MoK\a
_diffrn_radiation_wavelength 0.71073
_diffrn_reflns_av_R_equivalents 0.1052
_diffrn_reflns_av_sigmaI/netI 0.0656
_diffrn_reflns_limit_h_max 14
_diffrn_reflns_limit_h_min -14
_diffrn_reflns_limit_k_max 18
_diffrn_reflns_limit_k_min -17
_diffrn_reflns_limit_l_max 24
_diffrn_reflns_limit_l_min -24
_diffrn_reflns_number 29958
_diffrn_reflns_theta_full 25.00
_diffrn_reflns_theta_max 25.00
_diffrn_reflns_theta_min 3.11
_exptl_absorpt_coefficient_mu 0.981
_exptl_absorpt_correction_T_max 0.8830
_exptl_absorpt_correction_T_min 0.8058
_exptl_absorpt_correction_type multi-scan
_exptl_absorpt_process_details
;
CrysAlis RED, Oxford Diffraction Ltd.,
Version 1.171.31.7 (release 18-10-2006 CrysAlis171 .NET)
(compiled Oct 18 2006,16:28:17)
Empirical absorption correction using spherical harmonics,
implemented in SCALE3 ABSPACK scaling algorithm.
;
_exptl_crystal_colour red
_exptl_crystal_density_diffrn 1.445
_exptl_crystal_density_method 'not measured'
_exptl_crystal_description block
_exptl_crystal_F_000 1760
_exptl_crystal_size_max 0.23
_exptl_crystal_size_mid 0.18
_exptl_crystal_size_min 0.13
_refine_diff_density_max 1.105
_refine_diff_density_min -0.953
_refine_diff_density_rms 0.107
_refine_ls_extinction_method none
_refine_ls_goodness_of_fit_ref 1.070
_refine_ls_hydrogen_treatment riding
_refine_ls_matrix_type full
_refine_ls_number_parameters 491
_refine_ls_number_reflns 6955
_refine_ls_number_restraints 0
_refine_ls_restrained_S_all 1.070
_refine_ls_R_factor_all 0.1026
_refine_ls_R_factor_gt 0.0826
_refine_ls_shift/su_max 0.000
_refine_ls_shift/su_mean 0.000
_refine_ls_structure_factor_coef Fsqd
_refine_ls_weighting_details 'calc w=1/[\s^2^(Fo^2^)+(0.1308P)^2^+5.4200P] where P=(Fo^2^+2Fc^2^)/3'
_refine_ls_weighting_scheme calc
_refine_ls_wR_factor_gt 0.2261
_refine_ls_wR_factor_ref 0.2555
_reflns_number_gt 4918
_reflns_number_total 6955
_reflns_threshold_expression >2sigma(I)
_cod_data_source_file c2ra21964f.txt
_cod_data_source_block rm023
_cod_depositor_comments
;
The following automatic conversions were performed:

data item '_symmetry_cell_setting' value 'Monoclinic' was changed to
'monoclinic' in accordance with the
/home/saulius/struct/COD-crude-data/automatic-downloads/DataCite-retrospective/RSC/depositions/lib/dictionaries/cif_core.dic
dictionary named 'cif_core.dic' version 2.4.2 last updated on
2011-04-26.

Automatic conversion script
Id: cif_fix_values 6909 2019-04-08 15:41:33Z antanas 
;
_cod_original_sg_symbol_H-M 'P 21/c'
_cod_database_code 7238759

loop_
_symmetry_equiv_pos_as_xyz
'x, y, z'
'-x, y+1/2, -z+1/2'
'-x, -y, -z'
'x, -y-1/2, z-1/2'

loop_
_atom_site_label
_atom_site_type_symbol
_atom_site_fract_x
_atom_site_fract_y
_atom_site_fract_z
_atom_site_U_iso_or_equiv
_atom_site_adp_type
_atom_site_occupancy
_atom_site_symmetry_multiplicity
_atom_site_calc_flag
_atom_site_refinement_flags
Fe1 Fe 0.10890(5) 0.45453(5) 0.12231(3) 0.0361(3) Uani 1 1 d .
Fe2 Fe 1.39054(5) 0.84539(5) 0.37921(3) 0.0406(3) Uani 1 1 d .
F1 F 0.7299(3) 0.5947(3) 0.37269(15) 0.0676(10) Uani 1 1 d .
F2 F 0.7768(3) 0.4915(2) 0.30137(18) 0.0637(9) Uani 1 1 d .
B1 B 0.7535(5) 0.5795(4) 0.3094(3) 0.0440(13) Uani 1 1 d .
N1 N 0.6555(3) 0.6048(3) 0.2651(2) 0.0433(10) Uani 1 1 d .
N2 N 0.8511(3) 0.6346(3) 0.2867(2) 0.0438(10) Uani 1 1 d .
C1 C 0.5527(4) 0.5717(4) 0.2677(3) 0.0496(13) Uani 1 1 d .
C2 C 0.5177(5) 0.5093(4) 0.3182(3) 0.0639(17) Uani 1 1 d .
H2A H 0.5698 0.4614 0.3202 0.096 Uiso 1 1 calc R
H2B H 0.4445 0.4872 0.3077 0.096 Uiso 1 1 calc R
H2C H 0.5159 0.5384 0.3599 0.096 Uiso 1 1 calc R
C3 C 0.4902(4) 0.6066(4) 0.2159(3) 0.0533(14) Uani 1 1 d .
C4 C 0.5548(4) 0.6631(4) 0.1821(3) 0.0494(14) Uani 1 1 d .
C5 C 0.5203(5) 0.7108(5) 0.1228(4) 0.073(2) Uani 1 1 d .
H5A H 0.4509 0.6872 0.1066 0.110 Uiso 1 1 calc R
H5B H 0.5767 0.7046 0.0899 0.110 Uiso 1 1 calc R
H5C H 0.5107 0.7719 0.1330 0.110 Uiso 1 1 calc R
C6 C 0.6600(4) 0.6618(3) 0.2128(2) 0.0411(11) Uani 1 1 d .
C7 C 0.7556(4) 0.7075(3) 0.1994(2) 0.0425(11) Uani 1 1 d .
C8 C 0.8495(4) 0.6951(3) 0.2361(2) 0.0417(11) Uani 1 1 d .
C9 C 0.9564(4) 0.7323(4) 0.2322(3) 0.0470(13) Uani 1 1 d .
C10 C 0.9990(5) 0.7990(4) 0.1866(4) 0.0663(17) Uani 1 1 d .
H10A H 1.0655 0.8251 0.2047 0.099 Uiso 1 1 calc R
H10B H 0.9432 0.8436 0.1800 0.099 Uiso 1 1 calc R
H10C H 1.0161 0.7719 0.1454 0.099 Uiso 1 1 calc R
C11 C 1.0179(4) 0.6942(4) 0.2813(3) 0.0514(14) Uani 1 1 d .
C12 C 0.9529(4) 0.6333(4) 0.3138(3) 0.0466(12) Uani 1 1 d .
C13 C 0.9841(5) 0.5752(5) 0.3685(3) 0.0679(18) Uani 1 1 d .
H13A H 0.9505 0.5963 0.4081 0.102 Uiso 1 1 calc R
H13B H 1.0640 0.5748 0.3736 0.102 Uiso 1 1 calc R
H13C H 0.9581 0.5167 0.3595 0.102 Uiso 1 1 calc R
C14 C 0.7572(5) 0.7703(4) 0.1449(3) 0.0525(13) Uani 1 1 d .
C15 C 0.7278(6) 0.8547(4) 0.1532(3) 0.0681(18) Uani 1 1 d .
H15 H 0.7060 0.8734 0.1946 0.082 Uiso 1 1 calc R
C16 C 0.7287(8) 0.9146(5) 0.1026(4) 0.090(3) Uani 1 1 d .
H16 H 0.7102 0.9733 0.1094 0.108 Uiso 1 1 calc R
C17 C 0.7578(9) 0.8846(6) 0.0419(4) 0.107(3) Uani 1 1 d .
H17 H 0.7588 0.9234 0.0067 0.128 Uiso 1 1 calc R
C18 C 0.7845(8) 0.8014(5) 0.0325(3) 0.092(3) Uani 1 1 d .
H18 H 0.8028 0.7821 -0.0093 0.111 Uiso 1 1 calc R
C19 C 0.7857(6) 0.7431(5) 0.0835(3) 0.0736(19) Uani 1 1 d .
H19 H 0.8060 0.6849 0.0764 0.088 Uiso 1 1 calc R
C20 C 1.1316(4) 0.7113(4) 0.2960(3) 0.0551(15) Uani 1 1 d .
C21 C 1.2251(5) 0.7289(4) 0.3071(3) 0.0552(14) Uani 1 1 d .
C22 C 0.3773(5) 0.5851(4) 0.2037(3) 0.0621(17) Uani 1 1 d .
C23 C 0.2839(4) 0.5692(4) 0.1926(3) 0.0587(15) Uani 1 1 d .
C24 C 0.1720(4) 0.5496(4) 0.1801(3) 0.0511(14) Uani 1 1 d .
C25 C 0.1027(4) 0.5859(3) 0.1314(3) 0.0489(13) Uani 1 1 d .
H25 H 0.1245 0.6268 0.1001 0.059 Uiso 1 1 calc R
C26 C -0.0042(4) 0.5505(4) 0.1374(3) 0.0491(13) Uani 1 1 d .
H26 H -0.0658 0.5638 0.1111 0.059 Uiso 1 1 calc R
C27 C -0.0028(4) 0.4917(4) 0.1899(3) 0.0547(14) Uani 1 1 d .
H27 H -0.0634 0.4588 0.2045 0.066 Uiso 1 1 calc R
C28 C 0.1046(4) 0.4906(4) 0.2168(3) 0.0510(13) Uani 1 1 d .
H28 H 0.1282 0.4572 0.2525 0.061 Uiso 1 1 calc R
C29 C 0.1721(5) 0.4282(4) 0.0335(3) 0.0555(14) Uani 1 1 d .
H29 H 0.1949 0.4694 0.0027 0.067 Uiso 1 1 calc R
C30 C 0.0655(5) 0.3920(4) 0.0395(3) 0.0498(13) Uani 1 1 d .
H30 H 0.0038 0.4051 0.0132 0.060 Uiso 1 1 calc R
C31 C 0.0670(5) 0.3341(4) 0.0904(3) 0.0532(14) Uani 1 1 d .
H31 H 0.0066 0.3006 0.1045 0.064 Uiso 1 1 calc R
C32 C 0.1739(5) 0.3335(4) 0.1179(3) 0.0573(15) Uani 1 1 d .
H32 H 0.1974 0.3002 0.1537 0.069 Uiso 1 1 calc R
C33 C 0.2379(4) 0.3904(4) 0.0829(3) 0.0553(15) Uani 1 1 d .
H33 H 0.3133 0.4021 0.0906 0.066 Uiso 1 1 calc R
C34 C 1.3369(4) 0.7511(4) 0.3181(3) 0.0530(14) Uani 1 1 d .
C35 C 1.4064(5) 0.7149(4) 0.3660(3) 0.0608(16) Uani 1 1 d .
H35 H 1.3874 0.6715 0.3960 0.073 Uiso 1 1 calc R
C36 C 1.5104(4) 0.7563(5) 0.3605(4) 0.071(2) Uani 1 1 d .
H36 H 1.5733 0.7443 0.3862 0.085 Uiso 1 1 calc R
C37 C 1.5048(5) 0.8174(5) 0.3112(3) 0.0660(18) Uani 1 1 d .
H37 H 1.5625 0.8543 0.2982 0.079 Uiso 1 1 calc R
C38 C 1.3975(5) 0.8145(5) 0.2840(3) 0.0606(16) Uani 1 1 d .
H38 H 1.3711 0.8487 0.2494 0.073 Uiso 1 1 calc R
C39 C 1.3220(7) 0.8671(5) 0.4666(3) 0.075(2) Uani 1 1 d .
H39 H 1.3009 0.8245 0.4967 0.090 Uiso 1 1 calc R
C40 C 1.4243(6) 0.9078(4) 0.4641(3) 0.0699(19) Uani 1 1 d .
H40 H 1.4849 0.8971 0.4918 0.084 Uiso 1 1 calc R
C41 C 1.4212(6) 0.9669(4) 0.4138(3) 0.0642(17) Uani 1 1 d .
H41 H 1.4797 1.0035 0.4014 0.077 Uiso 1 1 calc R
C42 C 1.3173(6) 0.9635(4) 0.3845(3) 0.0642(17) Uani 1 1 d .
H42 H 1.2934 0.9980 0.3495 0.077 Uiso 1 1 calc R
C43 C 1.2547(5) 0.9009(4) 0.4156(4) 0.0664(18) Uani 1 1 d .
H43 H 1.1819 0.8840 0.4051 0.080 Uiso 1 1 calc R
C111 C 0.2573(9) 0.6109(6) 0.5617(5) 0.103(3) Uani 1 1 d .
H111 H 0.2385 0.5585 0.5872 0.124 Uiso 1 1 calc R
Cl11 Cl 0.1594(4) 0.6248(3) 0.5055(2) 0.215(2) Uani 1 1 d .
Cl22 Cl 0.3883(3) 0.59494(19) 0.52751(15) 0.1393(12) Uani 1 1 d .
Cl33 Cl 0.26153(19) 0.69846(16) 0.61374(12) 0.0990(7) Uani 1 1 d .

loop_
_atom_site_aniso_label
_atom_site_aniso_U_11
_atom_site_aniso_U_22
_atom_site_aniso_U_33
_atom_site_aniso_U_23
_atom_site_aniso_U_13
_atom_site_aniso_U_12
Fe1 0.0290(4) 0.0376(5) 0.0418(4) 0.0001(3) -0.0001(3) 0.0000(3)
Fe2 0.0343(4) 0.0435(5) 0.0441(5) -0.0060(3) -0.0014(3) -0.0055(3)
F1 0.0545(19) 0.099(3) 0.0495(18) -0.0037(18) 0.0062(15) -0.0090(18)
F2 0.0495(18) 0.051(2) 0.091(2) 0.0068(18) 0.0016(17) -0.0015(15)
B1 0.032(3) 0.053(4) 0.047(3) -0.001(3) 0.002(2) -0.004(2)
N1 0.030(2) 0.046(2) 0.054(2) -0.007(2) -0.0001(18) -0.0049(18)
N2 0.033(2) 0.047(2) 0.050(2) -0.008(2) -0.0041(18) -0.0037(18)
C1 0.029(2) 0.053(3) 0.066(3) -0.017(3) 0.009(2) -0.004(2)
C2 0.043(3) 0.057(4) 0.092(5) -0.007(3) 0.013(3) -0.015(3)
C3 0.032(3) 0.055(3) 0.074(4) -0.021(3) -0.005(3) 0.004(2)
C4 0.037(3) 0.051(3) 0.060(3) -0.017(3) -0.016(3) 0.009(2)
C5 0.056(4) 0.071(4) 0.092(5) 0.006(4) -0.033(4) 0.007(3)
C6 0.030(2) 0.045(3) 0.048(3) -0.010(2) 0.001(2) -0.002(2)
C7 0.038(3) 0.042(3) 0.048(3) -0.012(2) 0.005(2) 0.006(2)
C8 0.036(3) 0.045(3) 0.045(3) -0.013(2) 0.006(2) -0.008(2)
C9 0.035(3) 0.046(3) 0.060(3) -0.018(3) 0.011(2) -0.007(2)
C10 0.055(3) 0.052(4) 0.093(5) -0.008(3) 0.022(3) -0.003(3)
C11 0.035(3) 0.050(3) 0.069(4) -0.024(3) -0.001(3) -0.006(2)
C12 0.034(3) 0.056(3) 0.050(3) -0.017(3) -0.003(2) -0.004(2)
C13 0.049(3) 0.086(5) 0.068(4) 0.001(4) -0.018(3) 0.001(3)
C14 0.051(3) 0.052(3) 0.055(3) -0.006(3) 0.004(3) 0.011(3)
C15 0.082(4) 0.061(4) 0.062(4) 0.003(3) 0.025(3) 0.011(3)
C16 0.126(7) 0.050(4) 0.094(5) 0.007(4) 0.039(5) 0.032(4)
C17 0.162(9) 0.085(6) 0.074(5) 0.022(4) 0.037(5) 0.043(6)
C18 0.148(8) 0.074(5) 0.057(4) 0.001(3) 0.023(4) 0.036(5)
C19 0.108(5) 0.062(4) 0.051(3) 0.002(3) 0.013(3) 0.025(4)
C20 0.033(3) 0.060(4) 0.073(4) -0.028(3) -0.001(2) -0.010(2)
C21 0.045(3) 0.057(4) 0.064(3) -0.023(3) 0.002(3) -0.005(3)
C22 0.038(3) 0.062(4) 0.086(4) -0.031(3) -0.005(3) 0.004(3)
C23 0.038(3) 0.060(4) 0.078(4) -0.024(3) -0.008(3) 0.004(3)
C24 0.031(3) 0.056(3) 0.067(3) -0.014(3) -0.003(2) -0.001(2)
C25 0.047(3) 0.032(3) 0.068(3) -0.005(2) -0.002(3) -0.002(2)
C26 0.030(2) 0.051(3) 0.067(3) -0.009(3) -0.006(2) 0.007(2)
C27 0.036(3) 0.067(4) 0.062(3) -0.011(3) 0.009(2) -0.005(3)
C28 0.045(3) 0.061(4) 0.047(3) -0.004(3) -0.003(2) 0.000(3)
C29 0.067(4) 0.045(3) 0.055(3) -0.004(3) 0.010(3) -0.004(3)
C30 0.050(3) 0.049(3) 0.050(3) -0.002(2) 0.000(2) -0.002(2)
C31 0.058(3) 0.041(3) 0.061(3) -0.008(3) 0.009(3) -0.008(2)
C32 0.058(3) 0.047(3) 0.067(4) 0.010(3) 0.004(3) 0.020(3)
C33 0.037(3) 0.053(3) 0.076(4) -0.012(3) 0.011(3) 0.002(2)
C34 0.034(3) 0.058(4) 0.067(3) -0.022(3) 0.000(2) -0.005(2)
C35 0.052(3) 0.044(3) 0.087(4) -0.015(3) 0.004(3) 0.003(3)
C36 0.027(3) 0.077(5) 0.109(6) -0.032(4) -0.013(3) 0.000(3)
C37 0.037(3) 0.081(5) 0.080(4) -0.029(4) 0.011(3) -0.016(3)
C38 0.047(3) 0.081(4) 0.054(3) -0.015(3) 0.006(3) -0.016(3)
C39 0.108(6) 0.053(4) 0.063(4) -0.009(3) 0.030(4) -0.009(4)
C40 0.095(5) 0.056(4) 0.058(4) -0.006(3) -0.017(3) -0.017(4)
C41 0.084(5) 0.043(3) 0.065(4) -0.010(3) 0.004(3) -0.020(3)
C42 0.083(5) 0.042(3) 0.068(4) 0.001(3) -0.003(3) 0.008(3)
C43 0.048(3) 0.066(4) 0.086(5) -0.026(4) 0.025(3) -0.004(3)
C111 0.133(8) 0.081(6) 0.096(6) 0.004(5) -0.011(6) -0.038(5)
Cl11 0.254(5) 0.162(4) 0.228(5) 0.010(3) -0.156(4) -0.023(3)
Cl22 0.194(3) 0.101(2) 0.124(2) 0.0059(16) 0.050(2) 0.014(2)
Cl33 0.0870(14) 0.0897(15) 0.1207(17) 0.0041(13) 0.0236(13) -0.0089(11)

loop_
_atom_type_symbol
_atom_type_description
_atom_type_scat_dispersion_real
_atom_type_scat_dispersion_imag
_atom_type_scat_source
C C 0.0033 0.0016 'International Tables Vol C Tables 4.2.6.8 and 6.1.1.4'
H H 0.0000 0.0000 'International Tables Vol C Tables 4.2.6.8 and 6.1.1.4'
N N 0.0061 0.0033 'International Tables Vol C Tables 4.2.6.8 and 6.1.1.4'
B B 0.0013 0.0007 'International Tables Vol C Tables 4.2.6.8 and 6.1.1.4'
F F 0.0171 0.0103 'International Tables Vol C Tables 4.2.6.8 and 6.1.1.4'
Cl Cl 0.1484 0.1585 'International Tables Vol C Tables 4.2.6.8 and 6.1.1.4'
Fe Fe 0.3463 0.8444 'International Tables Vol C Tables 4.2.6.8 and 6.1.1.4'

loop_
_geom_angle_atom_site_label_1
_geom_angle_atom_site_label_2
_geom_angle_atom_site_label_3
_geom_angle
C33 Fe1 C32 39.8(2)
C33 Fe1 C30 67.9(2)
C32 Fe1 C30 67.8(2)
C33 Fe1 C28 123.1(2)
C32 Fe1 C28 108.0(3)
C30 Fe1 C28 158.7(2)
C33 Fe1 C31 67.4(2)
C32 Fe1 C31 40.6(3)
C30 Fe1 C31 39.7(2)
C28 Fe1 C31 123.6(2)
C33 Fe1 C25 123.5(2)
C32 Fe1 C25 159.2(2)
C30 Fe1 C25 122.8(2)
C28 Fe1 C25 68.7(2)
C31 Fe1 C25 158.3(2)
C33 Fe1 C27 158.8(3)
C32 Fe1 C27 123.4(3)
C30 Fe1 C27 122.9(2)
C28 Fe1 C27 40.6(2)
C31 Fe1 C27 108.3(2)
C25 Fe1 C27 68.4(2)
C33 Fe1 C29 40.8(3)
C32 Fe1 C29 68.1(3)
C30 Fe1 C29 40.7(2)
C28 Fe1 C29 159.1(2)
C31 Fe1 C29 67.7(2)
C25 Fe1 C29 107.2(2)
C27 Fe1 C29 158.8(2)
C33 Fe1 C24 107.5(2)
C32 Fe1 C24 123.0(2)
C30 Fe1 C24 158.5(2)
C28 Fe1 C24 41.5(2)
C31 Fe1 C24 159.9(2)
C25 Fe1 C24 40.9(2)
C27 Fe1 C24 69.1(2)
C29 Fe1 C24 122.0(2)
C33 Fe1 C26 159.4(3)
C32 Fe1 C26 159.2(2)
C30 Fe1 C26 107.7(2)
C28 Fe1 C26 68.4(2)
C31 Fe1 C26 123.0(2)
C25 Fe1 C26 40.5(2)
C27 Fe1 C26 40.6(2)
C29 Fe1 C26 122.7(3)
C24 Fe1 C26 68.8(2)
C43 Fe2 C39 41.4(3)
C43 Fe2 C37 156.6(3)
C39 Fe2 C37 160.4(3)
C43 Fe2 C38 120.3(3)
C39 Fe2 C38 157.9(3)
C37 Fe2 C38 40.8(2)
C43 Fe2 C42 40.3(3)
C39 Fe2 C42 67.7(3)
C37 Fe2 C42 122.0(3)
C38 Fe2 C42 106.6(3)
C43 Fe2 C34 106.2(2)
C39 Fe2 C34 122.9(3)
C37 Fe2 C34 68.4(2)
C38 Fe2 C34 40.8(3)
C42 Fe2 C34 122.6(3)
C43 Fe2 C36 161.1(3)
C39 Fe2 C36 125.4(3)
C37 Fe2 C36 40.0(3)
C38 Fe2 C36 67.8(3)
C42 Fe2 C36 158.1(3)
C34 Fe2 C36 67.9(2)
C43 Fe2 C41 67.9(3)
C39 Fe2 C41 67.0(3)
C37 Fe2 C41 108.4(3)
C38 Fe2 C41 123.2(3)
C42 Fe2 C41 40.0(3)
C34 Fe2 C41 158.9(3)
C36 Fe2 C41 123.9(3)
C43 Fe2 C35 123.3(3)
C39 Fe2 C35 108.8(3)
C37 Fe2 C35 68.4(3)
C38 Fe2 C35 68.5(3)
C42 Fe2 C35 159.1(3)
C34 Fe2 C35 40.6(2)
C36 Fe2 C35 40.7(2)
C41 Fe2 C35 159.5(3)
C43 Fe2 C40 68.6(3)
C39 Fe2 C40 40.0(3)
C37 Fe2 C40 124.3(3)
C38 Fe2 C40 159.5(3)
C42 Fe2 C40 67.3(3)
C34 Fe2 C40 159.1(3)
C36 Fe2 C40 110.1(3)
C41 Fe2 C40 39.7(3)
C35 Fe2 C40 124.2(3)
F1 B1 F2 109.1(5)
F1 B1 N2 111.5(5)
F2 B1 N2 110.2(4)
F1 B1 N1 111.1(4)
F2 B1 N1 109.3(4)
N2 B1 N1 105.6(4)
C1 N1 C6 108.2(4)
C1 N1 B1 125.9(5)
C6 N1 B1 125.8(4)
C12 N2 C8 109.0(4)
C12 N2 B1 124.7(5)
C8 N2 B1 126.3(4)
N1 C1 C3 108.3(5)
N1 C1 C2 122.9(5)
C3 C1 C2 128.8(5)
C1 C2 H2A 109.5
C1 C2 H2B 109.5
H2A C2 H2B 109.5
C1 C2 H2C 109.5
H2A C2 H2C 109.5
H2B C2 H2C 109.5
C4 C3 C1 109.0(4)
C4 C3 C22 127.5(6)
C1 C3 C22 123.5(6)
C3 C4 C6 106.1(5)
C3 C4 C5 125.3(5)
C6 C4 C5 128.4(6)
C4 C5 H5A 109.5
C4 C5 H5B 109.5
H5A C5 H5B 109.5
C4 C5 H5C 109.5
H5A C5 H5C 109.5
H5B C5 H5C 109.5
C7 C6 N1 121.0(4)
C7 C6 C4 130.6(5)
N1 C6 C4 108.4(4)
C8 C7 C6 120.4(5)
C8 C7 C14 119.6(5)
C6 C7 C14 120.0(5)
C7 C8 N2 120.8(4)
C7 C8 C9 131.4(5)
N2 C8 C9 107.8(5)
C11 C9 C8 105.8(5)
C11 C9 C10 124.7(5)
C8 C9 C10 129.6(5)
C9 C10 H10A 109.5
C9 C10 H10B 109.5
H10A C10 H10B 109.5
C9 C10 H10C 109.5
H10A C10 H10C 109.5
H10B C10 H10C 109.5
C9 C11 C12 109.5(5)
C9 C11 C20 126.1(6)
C12 C11 C20 124.4(6)
N2 C12 C11 107.9(5)
N2 C12 C13 123.3(5)
C11 C12 C13 128.8(5)
C12 C13 H13A 109.5
C12 C13 H13B 109.5
H13A C13 H13B 109.5
C12 C13 H13C 109.5
H13A C13 H13C 109.5
H13B C13 H13C 109.5
C15 C14 C19 118.3(6)
C15 C14 C7 121.4(5)
C19 C14 C7 120.2(5)
C14 C15 C16 122.3(6)
C14 C15 H15 118.9
C16 C15 H15 118.9
C17 C16 C15 117.5(7)
C17 C16 H16 121.2
C15 C16 H16 121.2
C18 C17 C16 121.0(7)
C18 C17 H17 119.5
C16 C17 H17 119.5
C17 C18 C19 120.8(7)
C17 C18 H18 119.6
C19 C18 H18 119.6
C14 C19 C18 120.1(6)
C14 C19 H19 120.0
C18 C19 H19 120.0
C21 C20 C11 177.2(8)
C20 C21 C34 177.9(8)
C23 C22 C3 178.3(9)
C22 C23 C24 179.3(9)
C23 C24 C25 127.4(6)
C23 C24 C28 125.8(6)
C25 C24 C28 106.7(4)
C23 C24 Fe1 128.2(4)
C25 C24 Fe1 69.6(3)
C28 C24 Fe1 69.1(3)
C26 C25 C24 108.8(5)
C26 C25 Fe1 70.0(3)
C24 C25 Fe1 69.6(3)
C26 C25 H25 125.6
C24 C25 H25 125.6
Fe1 C25 H25 126.4
C25 C26 C27 108.1(5)
C25 C26 Fe1 69.5(3)
C27 C26 Fe1 69.4(3)
C25 C26 H26 126.0
C27 C26 H26 126.0
Fe1 C26 H26 126.7
C28 C27 C26 108.3(5)
C28 C27 Fe1 69.6(3)
C26 C27 Fe1 70.0(3)
C28 C27 H27 125.8
C26 C27 H27 125.8
Fe1 C27 H27 126.2
C27 C28 C24 108.1(5)
C27 C28 Fe1 69.8(3)
C24 C28 Fe1 69.4(3)
C27 C28 H28 126.0
C24 C28 H28 126.0
Fe1 C28 H28 126.4
C30 C29 C33 106.4(5)
C30 C29 Fe1 69.5(3)
C33 C29 Fe1 69.2(3)
C30 C29 H29 126.8
C33 C29 H29 126.8
Fe1 C29 H29 126.1
C31 C30 C29 108.4(5)
C31 C30 Fe1 70.3(3)
C29 C30 Fe1 69.9(3)
C31 C30 H30 125.8
C29 C30 H30 125.8
Fe1 C30 H30 125.7
C30 C31 C32 108.6(5)
C30 C31 Fe1 70.0(3)
C32 C31 Fe1 69.5(3)
C30 C31 H31 125.7
C32 C31 H31 125.7
Fe1 C31 H31 126.3
C33 C32 C31 107.7(5)
C33 C32 Fe1 70.0(3)
C31 C32 Fe1 69.9(3)
C33 C32 H32 126.2
C31 C32 H32 126.2
Fe1 C32 H32 125.5
C32 C33 C29 108.9(5)
C32 C33 Fe1 70.2(3)
C29 C33 Fe1 70.0(3)
C32 C33 H33 125.5
C29 C33 H33 125.5
Fe1 C33 H33 125.9
C35 C34 C21 125.6(6)
C35 C34 C38 108.3(5)
C21 C34 C38 126.1(6)
C35 C34 Fe2 70.1(3)
C21 C34 Fe2 125.1(4)
C38 C34 Fe2 69.5(3)
C34 C35 C36 107.0(6)
C34 C35 Fe2 69.4(3)
C36 C35 Fe2 69.6(4)
C34 C35 H35 126.5
C36 C35 H35 126.5
Fe2 C35 H35 126.1
C37 C36 C35 109.0(6)
C37 C36 Fe2 69.6(4)
C35 C36 Fe2 69.7(3)
C37 C36 H36 125.5
C35 C36 H36 125.5
Fe2 C36 H36 126.8
C36 C37 C38 108.1(6)
C36 C37 Fe2 70.4(4)
C38 C37 Fe2 69.6(3)
C36 C37 H37 126.0
C38 C37 H37 126.0
Fe2 C37 H37 125.6
C37 C38 C34 107.6(6)
C37 C38 Fe2 69.6(4)
C34 C38 Fe2 69.7(3)
C37 C38 H38 126.2
C34 C38 H38 126.2
Fe2 C38 H38 126.1
C40 C39 C43 108.2(6)
C40 C39 Fe2 70.7(4)
C43 C39 Fe2 68.7(4)
C40 C39 H39 125.9
C43 C39 H39 125.9
Fe2 C39 H39 126.2
C41 C40 C39 107.8(7)
C41 C40 Fe2 70.1(4)
C39 C40 Fe2 69.3(4)
C41 C40 H40 126.1
C39 C40 H40 126.1
Fe2 C40 H40 126.1
C40 C41 C42 108.7(6)
C40 C41 Fe2 70.2(4)
C42 C41 Fe2 69.6(3)
C40 C41 H41 125.7
C42 C41 H41 125.7
Fe2 C41 H41 126.1
C43 C42 C41 108.6(6)
C43 C42 Fe2 69.0(4)
C41 C42 Fe2 70.3(4)
C43 C42 H42 125.7
C41 C42 H42 125.7
Fe2 C42 H42 126.6
C42 C43 C39 106.6(6)
C42 C43 Fe2 70.8(4)
C39 C43 Fe2 69.9(4)
C42 C43 H43 126.7
C39 C43 H43 126.7
Fe2 C43 H43 124.3
Cl11 C111 Cl33 110.6(6)
Cl11 C111 Cl22 112.1(6)
Cl33 C111 Cl22 109.7(5)
Cl11 C111 H111 108.1
Cl33 C111 H111 108.1
Cl22 C111 H111 108.1

loop_
_geom_bond_atom_site_label_1
_geom_bond_atom_site_label_2
_geom_bond_distance
Fe1 C33 2.042(5)
Fe1 C32 2.043(6)
Fe1 C30 2.046(6)
Fe1 C28 2.047(6)
Fe1 C31 2.049(5)
Fe1 C25 2.051(5)
Fe1 C27 2.051(6)
Fe1 C29 2.051(6)
Fe1 C24 2.051(5)
Fe1 C26 2.058(5)
Fe2 C43 2.022(6)
Fe2 C39 2.037(7)
Fe2 C37 2.042(6)
Fe2 C38 2.043(6)
Fe2 C42 2.045(6)
Fe2 C34 2.046(5)
Fe2 C36 2.054(6)
Fe2 C41 2.054(6)
Fe2 C35 2.055(6)
Fe2 C40 2.056(6)
F1 B1 1.372(7)
F2 B1 1.407(7)
B1 N2 1.544(7)
B1 N1 1.556(7)
N1 C1 1.358(6)
N1 C6 1.405(7)
N2 C12 1.359(6)
N2 C8 1.412(7)
C1 C3 1.425(9)
C1 C2 1.494(9)
C2 H2A 0.9800
C2 H2B 0.9800
C2 H2C 0.9800
C3 C4 1.378(9)
C3 C22 1.438(8)
C4 C6 1.430(7)
C4 C5 1.499(9)
C5 H5A 0.9800
C5 H5B 0.9800
C5 H5C 0.9800
C6 C7 1.396(7)
C7 C8 1.387(7)
C7 C14 1.497(8)
C8 C9 1.429(7)
C9 C11 1.396(9)
C9 C10 1.501(9)
C10 H10A 0.9800
C10 H10B 0.9800
C10 H10C 0.9800
C11 C12 1.412(8)
C11 C20 1.443(7)
C12 C13 1.500(9)
C13 H13A 0.9800
C13 H13B 0.9800
C13 H13C 0.9800
C14 C15 1.371(9)
C14 C19 1.392(8)
C15 C16 1.407(10)
C15 H15 0.9500
C16 C17 1.396(11)
C16 H16 0.9500
C17 C18 1.348(11)
C17 H17 0.9500
C18 C19 1.396(10)
C18 H18 0.9500
C19 H19 0.9500
C20 C21 1.195(8)
C21 C34 1.423(8)
C22 C23 1.187(8)
C23 C24 1.420(7)
C24 C25 1.432(8)
C24 C28 1.453(8)
C25 C26 1.421(7)
C25 H25 0.9500
C26 C27 1.426(9)
C26 H26 0.9500
C27 C28 1.421(8)
C27 H27 0.9500
C28 H28 0.9500
C29 C30 1.425(8)
C29 C33 1.427(9)
C29 H29 0.9500
C30 C31 1.390(8)
C30 H30 0.9500
C31 C32 1.420(9)
C31 H31 0.9500
C32 C33 1.390(9)
C32 H32 0.9500
C33 H33 0.9500
C34 C35 1.422(9)
C34 C38 1.425(9)
C35 C36 1.428(9)
C35 H35 0.9500
C36 C37 1.400(11)
C36 H36 0.9500
C37 C38 1.424(9)
C37 H37 0.9500
C38 H38 0.9500
C39 C40 1.400(10)
C39 C43 1.436(11)
C39 H39 0.9500
C40 C41 1.394(9)
C40 H40 0.9500
C41 C42 1.404(10)
C41 H41 0.9500
C42 C43 1.400(9)
C42 H42 0.9500
C43 H43 0.9500
C111 Cl11 1.680(10)
C111 Cl33 1.740(9)
C111 Cl22 1.772(11)
C111 H111 1.0000

loop_
_geom_torsion_atom_site_label_1
_geom_torsion_atom_site_label_2
_geom_torsion_atom_site_label_3
_geom_torsion_atom_site_label_4
_geom_torsion
F1 B1 N1 C1 -59.4(7)
F2 B1 N1 C1 61.0(6)
N2 B1 N1 C1 179.6(5)
F1 B1 N1 C6 125.1(5)
F2 B1 N1 C6 -114.5(5)
N2 B1 N1 C6 4.1(7)
F1 B1 N2 C12 57.9(7)
F2 B1 N2 C12 -63.3(6)
N1 B1 N2 C12 178.7(5)
F1 B1 N2 C8 -120.7(5)
F2 B1 N2 C8 118.0(5)
N1 B1 N2 C8 0.1(7)
C6 N1 C1 C3 0.9(6)
B1 N1 C1 C3 -175.3(5)
C6 N1 C1 C2 -179.1(5)
B1 N1 C1 C2 4.7(8)
N1 C1 C3 C4 -1.3(6)
C2 C1 C3 C4 178.7(6)
N1 C1 C3 C22 179.6(5)
C2 C1 C3 C22 -0.4(9)
C1 C3 C4 C6 1.2(6)
C22 C3 C4 C6 -179.8(5)
C1 C3 C4 C5 177.8(6)
C22 C3 C4 C5 -3.2(10)
C1 N1 C6 C7 178.2(5)
B1 N1 C6 C7 -5.6(8)
C1 N1 C6 C4 -0.1(6)
B1 N1 C6 C4 176.0(5)
C3 C4 C6 C7 -178.8(5)
C5 C4 C6 C7 4.7(10)
C3 C4 C6 N1 -0.6(6)
C5 C4 C6 N1 -177.1(6)
N1 C6 C7 C8 2.4(7)
C4 C6 C7 C8 -179.6(5)
N1 C6 C7 C14 -177.7(4)
C4 C6 C7 C14 0.2(8)
C6 C7 C8 N2 1.6(7)
C14 C7 C8 N2 -178.3(4)
C6 C7 C8 C9 179.3(5)
C14 C7 C8 C9 -0.6(8)
C12 N2 C8 C7 178.4(5)
B1 N2 C8 C7 -2.8(8)
C12 N2 C8 C9 0.2(6)
B1 N2 C8 C9 179.1(5)
C7 C8 C9 C11 -179.1(5)
N2 C8 C9 C11 -1.2(5)
C7 C8 C9 C10 1.5(9)
N2 C8 C9 C10 179.4(5)
C8 C9 C11 C12 1.7(6)
C10 C9 C11 C12 -178.8(5)
C8 C9 C11 C20 179.7(5)
C10 C9 C11 C20 -0.8(9)
C8 N2 C12 C11 0.8(6)
B1 N2 C12 C11 -178.0(5)
C8 N2 C12 C13 -179.1(5)
B1 N2 C12 C13 2.0(8)
C9 C11 C12 N2 -1.6(6)
C20 C11 C12 N2 -179.6(5)
C9 C11 C12 C13 178.3(6)
C20 C11 C12 C13 0.3(9)
C8 C7 C14 C15 -91.7(7)
C6 C7 C14 C15 88.5(7)
C8 C7 C14 C19 90.3(7)
C6 C7 C14 C19 -89.5(7)
C19 C14 C15 C16 -1.9(11)
C7 C14 C15 C16 -180.0(7)
C14 C15 C16 C17 1.9(13)
C15 C16 C17 C18 -0.4(16)
C16 C17 C18 C19 -1.1(17)
C15 C14 C19 C18 0.4(11)
C7 C14 C19 C18 178.4(7)
C17 C18 C19 C14 1.1(15)
C9 C11 C20 C21 27(14)
C12 C11 C20 C21 -155(13)
C11 C20 C21 C34 -45(26)
C4 C3 C22 C23 -15(25)
C1 C3 C22 C23 164(25)
C3 C22 C23 C24 -154(100)
C22 C23 C24 C25 166(100)
C22 C23 C24 C28 -11(71)
C22 C23 C24 Fe1 -101(71)
C33 Fe1 C24 C23 -0.7(7)
C32 Fe1 C24 C23 40.1(7)
C30 Fe1 C24 C23 -74.8(9)
C28 Fe1 C24 C23 119.8(7)
C31 Fe1 C24 C23 71.0(10)
C25 Fe1 C24 C23 -122.1(7)
C27 Fe1 C24 C23 157.2(7)
C29 Fe1 C24 C23 -43.1(7)
C26 Fe1 C24 C23 -159.2(7)
C33 Fe1 C24 C25 121.4(3)
C32 Fe1 C24 C25 162.3(3)
C30 Fe1 C24 C25 47.4(7)
C28 Fe1 C24 C25 -118.1(4)
C31 Fe1 C24 C25 -166.9(6)
C27 Fe1 C24 C25 -80.7(4)
C29 Fe1 C24 C25 79.1(4)
C26 Fe1 C24 C25 -37.0(3)
C33 Fe1 C24 C28 -120.5(3)
C32 Fe1 C24 C28 -79.7(4)
C30 Fe1 C24 C28 165.4(6)
C31 Fe1 C24 C28 -48.8(8)
C25 Fe1 C24 C28 118.1(4)
C27 Fe1 C24 C28 37.4(3)
C29 Fe1 C24 C28 -162.9(3)
C26 Fe1 C24 C28 81.0(3)
C23 C24 C25 C26 -177.7(6)
C28 C24 C25 C26 -0.2(6)
Fe1 C24 C25 C26 59.2(4)
C23 C24 C25 Fe1 123.0(6)
C28 C24 C25 Fe1 -59.4(4)
C33 Fe1 C25 C26 162.3(4)
C32 Fe1 C25 C26 -166.0(6)
C30 Fe1 C25 C26 78.6(4)
C28 Fe1 C25 C26 -81.2(4)
C31 Fe1 C25 C26 47.7(8)
C27 Fe1 C25 C26 -37.5(3)
C29 Fe1 C25 C26 120.5(4)
C24 Fe1 C25 C26 -120.1(5)
C33 Fe1 C25 C24 -77.6(4)
C32 Fe1 C25 C24 -45.9(8)
C30 Fe1 C25 C24 -161.3(3)
C28 Fe1 C25 C24 38.9(3)
C31 Fe1 C25 C24 167.8(6)
C27 Fe1 C25 C24 82.6(4)
C29 Fe1 C25 C24 -119.4(4)
C26 Fe1 C25 C24 120.1(5)
C24 C25 C26 C27 0.0(6)
Fe1 C25 C26 C27 58.9(4)
C24 C25 C26 Fe1 -58.9(4)
C33 Fe1 C26 C25 -45.8(8)
C32 Fe1 C26 C25 166.0(6)
C30 Fe1 C26 C25 -120.1(4)
C28 Fe1 C26 C25 82.1(4)
C31 Fe1 C26 C25 -160.9(3)
C27 Fe1 C26 C25 119.6(5)
C29 Fe1 C26 C25 -77.9(4)
C24 Fe1 C26 C25 37.4(3)
C33 Fe1 C26 C27 -165.5(6)
C32 Fe1 C26 C27 46.4(8)
C30 Fe1 C26 C27 120.3(3)
C28 Fe1 C26 C27 -37.5(3)
C31 Fe1 C26 C27 79.4(4)
C25 Fe1 C26 C27 -119.6(5)
C29 Fe1 C26 C27 162.5(3)
C24 Fe1 C26 C27 -82.2(4)
C25 C26 C27 C28 0.3(6)
Fe1 C26 C27 C28 59.2(4)
C25 C26 C27 Fe1 -58.9(4)
C33 Fe1 C27 C28 46.3(8)
C32 Fe1 C27 C28 78.4(4)
C30 Fe1 C27 C28 162.0(4)
C31 Fe1 C27 C28 120.7(4)
C25 Fe1 C27 C28 -82.2(4)
C29 Fe1 C27 C28 -164.0(6)
C24 Fe1 C27 C28 -38.2(4)
C26 Fe1 C27 C28 -119.5(5)
C33 Fe1 C27 C26 165.8(6)
C32 Fe1 C27 C26 -162.1(3)
C30 Fe1 C27 C26 -78.5(4)
C28 Fe1 C27 C26 119.5(5)
C31 Fe1 C27 C26 -119.8(3)
C25 Fe1 C27 C26 37.4(3)
C29 Fe1 C27 C26 -44.5(8)
C24 Fe1 C27 C26 81.4(3)
C26 C27 C28 C24 -0.4(7)
Fe1 C27 C28 C24 59.1(4)
C26 C27 C28 Fe1 -59.4(4)
C23 C24 C28 C27 178.0(5)
C25 C24 C28 C27 0.3(6)
Fe1 C24 C28 C27 -59.3(4)
C23 C24 C28 Fe1 -122.7(6)
C25 C24 C28 Fe1 59.7(4)
C33 Fe1 C28 C27 -161.9(4)
C32 Fe1 C28 C27 -120.7(4)
C30 Fe1 C28 C27 -45.8(8)
C31 Fe1 C28 C27 -78.7(4)
C25 Fe1 C28 C27 81.1(4)
C29 Fe1 C28 C27 163.8(6)
C24 Fe1 C28 C27 119.4(5)
C26 Fe1 C28 C27 37.5(4)
C33 Fe1 C28 C24 78.7(4)
C32 Fe1 C28 C24 119.9(3)
C30 Fe1 C28 C24 -165.2(6)
C31 Fe1 C28 C24 161.9(3)
C25 Fe1 C28 C24 -38.3(3)
C27 Fe1 C28 C24 -119.4(5)
C29 Fe1 C28 C24 44.4(8)
C26 Fe1 C28 C24 -81.9(3)
C33 Fe1 C29 C30 117.7(5)
C32 Fe1 C29 C30 81.0(4)
C28 Fe1 C29 C30 164.1(6)
C31 Fe1 C29 C30 37.0(3)
C25 Fe1 C29 C30 -120.5(3)
C27 Fe1 C29 C30 -46.1(8)
C24 Fe1 C29 C30 -162.8(3)
C26 Fe1 C29 C30 -78.9(4)
C32 Fe1 C29 C33 -36.7(4)
C30 Fe1 C29 C33 -117.7(5)
C28 Fe1 C29 C33 46.3(8)
C31 Fe1 C29 C33 -80.7(4)
C25 Fe1 C29 C33 121.7(3)
C27 Fe1 C29 C33 -163.8(6)
C24 Fe1 C29 C33 79.5(4)
C26 Fe1 C29 C33 163.4(3)
C33 C29 C30 C31 -0.3(6)
Fe1 C29 C30 C31 -59.9(4)
C33 C29 C30 Fe1 59.6(4)
C33 Fe1 C30 C31 80.7(4)
C32 Fe1 C30 C31 37.6(4)
C28 Fe1 C30 C31 -45.0(8)
C25 Fe1 C30 C31 -162.7(3)
C27 Fe1 C30 C31 -78.8(4)
C29 Fe1 C30 C31 119.3(5)
C24 Fe1 C30 C31 162.4(5)
C26 Fe1 C30 C31 -120.8(4)
C33 Fe1 C30 C29 -38.6(4)
C32 Fe1 C30 C29 -81.7(4)
C28 Fe1 C30 C29 -164.3(6)
C31 Fe1 C30 C29 -119.3(5)
C25 Fe1 C30 C29 78.0(4)
C27 Fe1 C30 C29 161.9(4)
C24 Fe1 C30 C29 43.1(7)
C26 Fe1 C30 C29 119.9(4)
C29 C30 C31 C32 0.6(7)
Fe1 C30 C31 C32 -59.0(4)
C29 C30 C31 Fe1 59.6(4)
C33 Fe1 C31 C30 -82.3(4)
C32 Fe1 C31 C30 -119.8(5)
C28 Fe1 C31 C30 162.1(3)
C25 Fe1 C31 C30 42.5(8)
C27 Fe1 C31 C30 119.9(4)
C29 Fe1 C31 C30 -37.9(3)
C24 Fe1 C31 C30 -161.1(6)
C26 Fe1 C31 C30 77.5(4)
C33 Fe1 C31 C32 37.6(4)
C30 Fe1 C31 C32 119.8(5)
C28 Fe1 C31 C32 -78.1(4)
C25 Fe1 C31 C32 162.3(6)
C27 Fe1 C31 C32 -120.3(4)
C29 Fe1 C31 C32 81.9(4)
C24 Fe1 C31 C32 -41.3(8)
C26 Fe1 C31 C32 -162.7(4)
C30 C31 C32 C33 -0.8(7)
Fe1 C31 C32 C33 -60.1(4)
C30 C31 C32 Fe1 59.4(4)
C30 Fe1 C32 C33 81.7(4)
C28 Fe1 C32 C33 -120.5(4)
C31 Fe1 C32 C33 118.5(5)
C25 Fe1 C32 C33 -43.1(9)
C27 Fe1 C32 C33 -162.6(4)
C29 Fe1 C32 C33 37.6(4)
C24 Fe1 C32 C33 -77.2(4)
C26 Fe1 C32 C33 163.1(6)
C33 Fe1 C32 C31 -118.5(5)
C30 Fe1 C32 C31 -36.8(3)
C28 Fe1 C32 C31 121.0(4)
C25 Fe1 C32 C31 -161.6(6)
C27 Fe1 C32 C31 79.0(4)
C29 Fe1 C32 C31 -80.8(4)
C24 Fe1 C32 C31 164.3(3)
C26 Fe1 C32 C31 44.6(8)
C31 C32 C33 C29 0.6(7)
Fe1 C32 C33 C29 -59.4(4)
C31 C32 C33 Fe1 60.0(4)
C30 C29 C33 C32 -0.2(7)
Fe1 C29 C33 C32 59.6(4)
C30 C29 C33 Fe1 -59.8(4)
C30 Fe1 C33 C32 -81.4(4)
C28 Fe1 C33 C32 78.1(4)
C31 Fe1 C33 C32 -38.3(4)
C25 Fe1 C33 C32 163.1(4)
C27 Fe1 C33 C32 43.9(8)
C29 Fe1 C33 C32 -119.9(5)
C24 Fe1 C33 C32 121.0(4)
C26 Fe1 C33 C32 -163.0(6)
C32 Fe1 C33 C29 119.9(5)
C30 Fe1 C33 C29 38.5(3)
C28 Fe1 C33 C29 -162.1(3)
C31 Fe1 C33 C29 81.6(4)
C25 Fe1 C33 C29 -77.1(4)
C27 Fe1 C33 C29 163.8(6)
C24 Fe1 C33 C29 -119.1(4)
C26 Fe1 C33 C29 -43.1(8)
C20 C21 C34 C35 -160(17)
C20 C21 C34 C38 21(18)
C20 C21 C34 Fe2 110(18)
C43 Fe2 C34 C35 -122.6(4)
C39 Fe2 C34 C35 -80.5(5)
C37 Fe2 C34 C35 81.5(4)
C38 Fe2 C34 C35 119.5(5)
C42 Fe2 C34 C35 -163.4(4)
C36 Fe2 C34 C35 38.3(4)
C41 Fe2 C34 C35 166.8(7)
C40 Fe2 C34 C35 -50.3(9)
C43 Fe2 C34 C21 -2.5(7)
C39 Fe2 C34 C21 39.6(7)
C37 Fe2 C34 C21 -158.4(7)
C38 Fe2 C34 C21 -120.4(7)
C42 Fe2 C34 C21 -43.3(7)
C36 Fe2 C34 C21 158.4(7)
C41 Fe2 C34 C21 -73.0(10)
C35 Fe2 C34 C21 120.1(7)
C40 Fe2 C34 C21 69.8(10)
C43 Fe2 C34 C38 117.9(4)
C39 Fe2 C34 C38 160.0(4)
C37 Fe2 C34 C38 -38.0(4)
C42 Fe2 C34 C38 77.1(4)
C36 Fe2 C34 C38 -81.2(4)
C41 Fe2 C34 C38 47.4(8)
C35 Fe2 C34 C38 -119.5(5)
C40 Fe2 C34 C38 -169.8(7)
C21 C34 C35 C36 -179.2(6)
C38 C34 C35 C36 -0.5(7)
Fe2 C34 C35 C36 -59.7(4)
C21 C34 C35 Fe2 -119.5(6)
C38 C34 C35 Fe2 59.2(4)
C43 Fe2 C35 C34 75.3(5)
C39 Fe2 C35 C34 119.0(4)
C37 Fe2 C35 C34 -81.7(4)
C38 Fe2 C35 C34 -37.7(3)
C42 Fe2 C35 C34 42.4(9)
C36 Fe2 C35 C34 -118.2(6)
C41 Fe2 C35 C34 -166.5(7)
C40 Fe2 C35 C34 160.7(4)
C43 Fe2 C35 C36 -166.4(5)
C39 Fe2 C35 C36 -122.8(5)
C37 Fe2 C35 C36 36.5(4)
C38 Fe2 C35 C36 80.6(5)
C42 Fe2 C35 C36 160.6(7)
C34 Fe2 C35 C36 118.2(6)
C41 Fe2 C35 C36 -48.3(10)
C40 Fe2 C35 C36 -81.1(5)
C34 C35 C36 C37 0.9(7)
Fe2 C35 C36 C37 -58.6(5)
C34 C35 C36 Fe2 59.6(4)
C43 Fe2 C36 C37 157.7(8)
C39 Fe2 C36 C37 -162.1(4)
C38 Fe2 C36 C37 38.1(4)
C42 Fe2 C36 C37 -41.0(9)
C34 Fe2 C36 C37 82.3(4)
C41 Fe2 C36 C37 -77.9(4)
C35 Fe2 C36 C37 120.5(6)
C40 Fe2 C36 C37 -120.0(4)
C43 Fe2 C36 C35 37.2(10)
C39 Fe2 C36 C35 77.4(5)
C37 Fe2 C36 C35 -120.5(6)
C38 Fe2 C36 C35 -82.4(4)
C42 Fe2 C36 C35 -161.5(7)
C34 Fe2 C36 C35 -38.2(4)
C41 Fe2 C36 C35 161.6(4)
C40 Fe2 C36 C35 119.5(4)
C35 C36 C37 C38 -1.0(7)
Fe2 C36 C37 C38 -59.7(4)
C35 C36 C37 Fe2 58.7(4)
C43 Fe2 C37 C36 -162.0(6)
C39 Fe2 C37 C36 48.3(10)
C38 Fe2 C37 C36 -118.9(6)
C42 Fe2 C37 C36 163.2(4)
C34 Fe2 C37 C36 -80.9(4)
C41 Fe2 C37 C36 121.2(4)
C35 Fe2 C37 C36 -37.2(4)
C40 Fe2 C37 C36 80.3(4)
C43 Fe2 C37 C38 -43.1(8)
C39 Fe2 C37 C38 167.2(8)
C42 Fe2 C37 C38 -77.9(5)
C34 Fe2 C37 C38 38.0(4)
C36 Fe2 C37 C38 118.9(6)
C41 Fe2 C37 C38 -119.8(4)
C35 Fe2 C37 C38 81.8(4)
C40 Fe2 C37 C38 -160.8(4)
C36 C37 C38 C34 0.6(7)
Fe2 C37 C38 C34 -59.6(4)
C36 C37 C38 Fe2 60.2(5)
C35 C34 C38 C37 -0.1(7)
C21 C34 C38 C37 178.6(6)
Fe2 C34 C38 C37 59.5(4)
C35 C34 C38 Fe2 -59.5(4)
C21 C34 C38 Fe2 119.1(6)
C43 Fe2 C38 C37 161.7(4)
C39 Fe2 C38 C37 -168.6(7)
C42 Fe2 C38 C37 120.1(5)
C34 Fe2 C38 C37 -118.8(6)
C36 Fe2 C38 C37 -37.4(4)
C41 Fe2 C38 C37 79.6(5)
C35 Fe2 C38 C37 -81.4(5)
C40 Fe2 C38 C37 50.8(10)
C43 Fe2 C38 C34 -79.5(4)
C39 Fe2 C38 C34 -49.8(9)
C37 Fe2 C38 C34 118.8(6)
C42 Fe2 C38 C34 -121.0(4)
C36 Fe2 C38 C34 81.4(4)
C41 Fe2 C38 C34 -161.6(4)
C35 Fe2 C38 C34 37.5(3)
C40 Fe2 C38 C34 169.6(7)
C43 Fe2 C39 C40 -119.5(6)
C37 Fe2 C39 C40 42.9(10)
C38 Fe2 C39 C40 -159.7(7)
C42 Fe2 C39 C40 -80.9(5)
C34 Fe2 C39 C40 163.8(4)
C36 Fe2 C39 C40 78.9(5)
C41 Fe2 C39 C40 -37.3(4)
C35 Fe2 C39 C40 121.1(4)
C37 Fe2 C39 C43 162.3(8)
C38 Fe2 C39 C43 -40.2(9)
C42 Fe2 C39 C43 38.6(4)
C34 Fe2 C39 C43 -76.7(5)
C36 Fe2 C39 C43 -161.6(4)
C41 Fe2 C39 C43 82.2(4)
C35 Fe2 C39 C43 -119.4(4)
C40 Fe2 C39 C43 119.5(6)
C43 C39 C40 C41 1.1(8)
Fe2 C39 C40 C41 59.7(5)
C43 C39 C40 Fe2 -58.7(4)
C43 Fe2 C40 C41 -80.8(5)
C39 Fe2 C40 C41 -119.0(7)
C37 Fe2 C40 C41 77.0(6)
C38 Fe2 C40 C41 39.2(10)
C42 Fe2 C40 C41 -37.2(4)
C34 Fe2 C40 C41 -160.1(6)
C36 Fe2 C40 C41 119.4(5)
C35 Fe2 C40 C41 162.6(4)
C43 Fe2 C40 C39 38.2(5)
C37 Fe2 C40 C39 -164.0(5)
C38 Fe2 C40 C39 158.2(8)
C42 Fe2 C40 C39 81.8(5)
C34 Fe2 C40 C39 -41.1(10)
C36 Fe2 C40 C39 -121.6(5)
C41 Fe2 C40 C39 119.0(7)
C35 Fe2 C40 C39 -78.3(5)
C39 C40 C41 C42 0.0(8)
Fe2 C40 C41 C42 59.2(4)
C39 C40 C41 Fe2 -59.2(5)
C43 Fe2 C41 C40 82.7(5)
C39 Fe2 C41 C40 37.6(5)
C37 Fe2 C41 C40 -122.0(5)
C38 Fe2 C41 C40 -164.6(4)
C42 Fe2 C41 C40 119.8(6)
C34 Fe2 C41 C40 160.3(6)
C36 Fe2 C41 C40 -80.6(5)
C35 Fe2 C41 C40 -44.7(10)
C43 Fe2 C41 C42 -37.1(4)
C39 Fe2 C41 C42 -82.2(5)
C37 Fe2 C41 C42 118.2(4)
C38 Fe2 C41 C42 75.6(5)
C34 Fe2 C41 C42 40.5(9)
C36 Fe2 C41 C42 159.6(4)
C35 Fe2 C41 C42 -164.5(7)
C40 Fe2 C41 C42 -119.8(6)
C40 C41 C42 C43 -1.1(7)
Fe2 C41 C42 C43 58.5(4)
C40 C41 C42 Fe2 -59.6(5)
C39 Fe2 C42 C43 -39.7(4)
C37 Fe2 C42 C43 159.5(4)
C38 Fe2 C42 C43 117.7(4)
C34 Fe2 C42 C43 76.0(5)
C36 Fe2 C42 C43 -170.7(7)
C41 Fe2 C42 C43 -120.1(6)
C35 Fe2 C42 C43 44.7(9)
C40 Fe2 C42 C43 -83.2(5)
C43 Fe2 C42 C41 120.1(6)
C39 Fe2 C42 C41 80.3(4)
C37 Fe2 C42 C41 -80.5(4)
C38 Fe2 C42 C41 -122.3(4)
C34 Fe2 C42 C41 -163.9(4)
C36 Fe2 C42 C41 -50.7(9)
C35 Fe2 C42 C41 164.7(7)
C40 Fe2 C42 C41 36.9(4)
C41 C42 C43 C39 1.7(7)
Fe2 C42 C43 C39 61.0(4)
C41 C42 C43 Fe2 -59.3(5)
C40 C39 C43 C42 -1.7(7)
Fe2 C39 C43 C42 -61.6(4)
C40 C39 C43 Fe2 59.9(5)
C39 Fe2 C43 C42 116.7(6)
C37 Fe2 C43 C42 -48.5(8)
C38 Fe2 C43 C42 -79.6(5)
C34 Fe2 C43 C42 -121.6(4)
C36 Fe2 C43 C42 169.3(7)
C41 Fe2 C43 C42 36.9(4)
C35 Fe2 C43 C42 -162.6(4)
C40 Fe2 C43 C42 79.8(4)
C37 Fe2 C43 C39 -165.2(6)
C38 Fe2 C43 C39 163.7(4)
C42 Fe2 C43 C39 -116.7(6)
C34 Fe2 C43 C39 121.7(4)
C36 Fe2 C43 C39 52.6(10)
C41 Fe2 C43 C39 -79.8(4)
C35 Fe2 C43 C39 80.7(5)
C40 Fe2 C43 C39 -36.9(4)
